data_4331958
loop_
_publ_author_name
'Chen, Wanzhi'
'Liu, Fenghui'
'Xu, Duanjun'
'Matsumoto, Kazuko'
'Kishi, Shinobu'
'Kato, Masako'

_publ_section_title
;
 Luminescent Amidate-Bridged One-Dimensional
 Platinum(II)&#x2212;Thallium(I) Coordination Polymers Assembled via
 Metallophilic Attraction
;
_journal_issue 14
_journal_name_full 'Inorganic Chemistry'
_journal_page_first 5552
_journal_page_last 5560
_journal_paper_doi 10.1021/ic051932c
_journal_volume 45
_journal_year 2006
_chemical_formula_sum 'C32 H68 F12 N8 O4 P2 Pt2 Tl2'
_chemical_formula_weight 1717.80
_chemical_name_systematic
; 
 ? 
;
_space_group_IT_number 4
_symmetry_cell_setting monoclinic
_symmetry_space_group_name_Hall 'P 2yb'
_symmetry_space_group_name_H-M 'P 1 21 1'
_atom_sites_solution_hydrogens geom
_atom_sites_solution_primary direct
_atom_sites_solution_secondary difmap
_audit_creation_method SHELXL-97
_cell_angle_alpha 90.00
_cell_angle_beta 102.386(4)
_cell_angle_gamma 90.00
_cell_formula_units_Z 2
_cell_length_a 11.291(2)
_cell_length_b 17.955(4)
_cell_length_c 12.984(3)
_cell_measurement_temperature 123(2)
_cell_volume 2571.0(9)
_computing_cell_refinement 'Bruker SMART'
_computing_data_collection 'Bruker SMART'
_computing_data_reduction 'Bruker SAINT'
_computing_molecular_graphics 'Bruker SHELXTL'
_computing_publication_material 'Bruker SHELXTL'
_computing_structure_refinement 'SHELXL-97 (Sheldrick, 1997)'
_computing_structure_solution 'SHELXS-97 (Sheldrick, 1990)'
_diffrn_ambient_temperature 123(2)
_diffrn_measured_fraction_theta_full 0.993
_diffrn_measured_fraction_theta_max 0.993
_diffrn_measurement_device_type 'CCD area detector'
_diffrn_measurement_method 'phi and omega scans'
_diffrn_radiation_monochromator graphite
_diffrn_radiation_source 'fine-focus sealed tube'
_diffrn_radiation_type MoK\a
_diffrn_radiation_wavelength 0.71073
_diffrn_reflns_av_R_equivalents 0.0620
_diffrn_reflns_av_sigmaI/netI 0.0582
_diffrn_reflns_limit_h_max 14
_diffrn_reflns_limit_h_min -10
_diffrn_reflns_limit_k_max 19
_diffrn_reflns_limit_k_min -22
_diffrn_reflns_limit_l_max 14
_diffrn_reflns_limit_l_min -16
_diffrn_reflns_number 15302
_diffrn_reflns_theta_full 26.50
_diffrn_reflns_theta_max 26.50
_diffrn_reflns_theta_min 1.61
_exptl_absorpt_coefficient_mu 11.819
_exptl_absorpt_correction_T_max 0.2248
_exptl_absorpt_correction_T_min 0.1004
_exptl_absorpt_correction_type multi-scan
_exptl_absorpt_process_details sadabs
_exptl_crystal_colour yellow?
_exptl_crystal_density_diffrn 2.219
_exptl_crystal_density_method 'not measured'
_exptl_crystal_description prism
_exptl_crystal_F_000 1608
_exptl_crystal_size_max 0.36
_exptl_crystal_size_mid 0.19
_exptl_crystal_size_min 0.18
_refine_diff_density_max 1.185
_refine_diff_density_min -1.273
_refine_diff_density_rms 0.197
_refine_ls_abs_structure_details 'Flack H D (1983), Acta Cryst. A39, 876-881'
_refine_ls_abs_structure_Flack -0.018(8)
_refine_ls_extinction_method none
_refine_ls_goodness_of_fit_ref 1.009
_refine_ls_hydrogen_treatment constr
_refine_ls_matrix_type full
_refine_ls_number_parameters 537
_refine_ls_number_reflns 8325
_refine_ls_number_restraints 2
_refine_ls_restrained_S_all 1.008
_refine_ls_R_factor_all 0.0366
_refine_ls_R_factor_gt 0.0318
_refine_ls_shift/su_max 0.003
_refine_ls_shift/su_mean 0.000
_refine_ls_structure_factor_coef Fsqd
_refine_ls_weighting_details 'calc w=1/[\s^2^(Fo^2^)+(0.0387P)^2^+0.0000P] where P=(Fo^2^+2Fc^2^)/3'
_refine_ls_weighting_scheme calc
_refine_ls_wR_factor_gt 0.0749
_refine_ls_wR_factor_ref 0.0767
_reflns_number_gt 7623
_reflns_number_total 8325
_reflns_threshold_expression >2sigma(I)
_cod_data_source_file ic051932csup1.cif
_cod_data_source_block pt2tl
_cod_original_sg_symbol_H-M P2(1)
_cod_database_code 4331958

loop_
_symmetry_equiv_pos_as_xyz
'x, y, z'
'-x, y+1/2, -z'

loop_
_atom_site_label
_atom_site_type_symbol
_atom_site_fract_x
_atom_site_fract_y
_atom_site_fract_z
_atom_site_U_iso_or_equiv
_atom_site_adp_type
_atom_site_occupancy
_atom_site_symmetry_multiplicity
_atom_site_calc_flag
_atom_site_refinement_flags
Tl1 Tl 0.17231(3) 0.33189(2) 0.35848(3) 0.02062(10) Uani 1 1 d .
Tl2 Tl -0.31965(3) 0.25064(2) 0.39296(3) 0.01966(9) Uani 1 1 d .
Pt1 Pt 0.43479(3) 0.303503(19) 0.38791(3) 0.01580(9) Uani 1 1 d .
Pt2 Pt -0.08004(3) 0.289620(16) 0.35950(3) 0.01544(9) Uani 1 1 d .
P1 P 0.0353(3) 0.4175(2) 0.0689(3) 0.0376(8) Uani 1 1 d .
P2 P 0.7158(3) 0.04928(17) 0.5202(3) 0.0409(8) Uani 1 1 d .
F1 F -0.0085(8) 0.4951(5) 0.0195(9) 0.085(4) Uani 1 1 d .
F2 F -0.0899(7) 0.3789(6) 0.0149(7) 0.074(3) Uani 1 1 d .
F3 F -0.0217(7) 0.4340(4) 0.1698(7) 0.055(2) Uani 1 1 d .
F4 F 0.0789(7) 0.3390(4) 0.1240(7) 0.053(2) Uani 1 1 d .
F5 F 0.1592(7) 0.4529(5) 0.1275(7) 0.061(2) Uani 1 1 d .
F6 F 0.0940(7) 0.3972(5) -0.0276(6) 0.064(2) Uani 1 1 d .
F7 F 0.7844(6) 0.0852(4) 0.4372(7) 0.052(2) Uani 1 1 d .
F8 F 0.5947(7) 0.0916(5) 0.4650(8) 0.069(3) Uani 1 1 d .
F9 F 0.7478(9) 0.1193(5) 0.5948(8) 0.082(3) Uani 1 1 d .
F10 F 0.6795(10) -0.0185(5) 0.4475(10) 0.092(4) Uani 1 1 d .
F11 F 0.8341(8) 0.0083(7) 0.5768(11) 0.111(5) Uani 1 1 d .
F12 F 0.6437(7) 0.0116(5) 0.5990(8) 0.065(3) Uani 1 1 d .
O1 O 0.2019(6) 0.1932(4) 0.2869(6) 0.0242(16) Uani 1 1 d .
O2 O 0.1775(6) 0.2607(4) 0.5436(6) 0.0281(17) Uani 1 1 d .
O3 O -0.2515(5) 0.3775(4) 0.4871(6) 0.0259(17) Uani 1 1 d .
O4 O 0.5930(5) 0.3152(4) 0.2118(5) 0.0203(15) Uani 1 1 d .
N1 N 0.3847(6) 0.2313(5) 0.2687(6) 0.0193(18) Uani 1 1 d .
H1 H 0.4373 0.2262 0.2280 0.023 Uiso 1 1 calc R
N2 N 0.4595(7) 0.3805(5) 0.2827(7) 0.0201(18) Uani 1 1 d .
H2 H 0.4243 0.4240 0.2843 0.024 Uiso 1 1 calc R
N3 N 0.5013(7) 0.3711(5) 0.5157(7) 0.0224(19) Uani 1 1 d .
H3D H 0.5808 0.3832 0.5167 0.027 Uiso 1 1 calc R
H3E H 0.4572 0.4145 0.5100 0.027 Uiso 1 1 calc R
N4 N 0.4207(7) 0.2269(5) 0.5039(7) 0.0222(18) Uani 1 1 d .
H4D H 0.3431 0.2266 0.5154 0.027 Uiso 1 1 calc R
H4E H 0.4386 0.1798 0.4836 0.027 Uiso 1 1 calc R
N5 N -0.0224(7) 0.2847(5) 0.5171(6) 0.0228(19) Uani 1 1 d .
H5 H -0.0809 0.2889 0.5519 0.027 Uiso 1 1 calc R
N6 N -0.1229(7) 0.3976(5) 0.3791(7) 0.0237(19) Uani 1 1 d .
H6 H -0.0910 0.4312 0.3438 0.028 Uiso 1 1 calc RD
N7 N -0.1532(6) 0.2911(4) 0.2013(6) 0.0167(17) Uani 1 1 d .
H7A H -0.2349 0.3009 0.1902 0.020 Uiso 1 1 calc R
H7B H -0.1176 0.3283 0.1698 0.020 Uiso 1 1 calc R
N8 N -0.0458(6) 0.1788(4) 0.3306(7) 0.0192(18) Uani 1 1 d .
H8D H 0.0319 0.1734 0.3204 0.023 Uiso 1 1 calc R
H8E H -0.0542 0.1496 0.3868 0.023 Uiso 1 1 calc R
C1 C 0.2875(8) 0.1907(6) 0.2413(8) 0.020(2) Uani 1 1 d .
C2 C 0.2787(9) 0.1382(7) 0.1446(9) 0.027(2) Uani 1 1 d .
C3 C 0.1680(11) 0.1607(7) 0.0591(10) 0.039(3) Uani 1 1 d .
H3A H 0.1685 0.1331 -0.0059 0.059 Uiso 1 1 d R
H3B H 0.1715 0.2143 0.0455 0.059 Uiso 1 1 d R
H3C H 0.0936 0.1493 0.0833 0.059 Uiso 1 1 d R
C4 C 0.3903(12) 0.1398(10) 0.0945(13) 0.064(5) Uani 1 1 d .
H4A H 0.4637 0.1324 0.1494 0.096 Uiso 1 1 d R
H4B H 0.3944 0.1881 0.0604 0.096 Uiso 1 1 d R
H4C H 0.3839 0.1000 0.0419 0.096 Uiso 1 1 d R
C5 C 0.2636(12) 0.0593(7) 0.1828(12) 0.047(3) Uani 1 1 d .
H5A H 0.2547 0.0246 0.1234 0.071 Uiso 1 1 d R
H5B H 0.1913 0.0569 0.2131 0.071 Uiso 1 1 d R
H5C H 0.3353 0.0458 0.2367 0.071 Uiso 1 1 d R
C6 C 0.5263(8) 0.3699(6) 0.2101(8) 0.022(2) Uani 1 1 d .
C7 C 0.5170(9) 0.4271(7) 0.1185(10) 0.032(3) Uani 1 1 d .
C8 C 0.6379(10) 0.4356(8) 0.0903(11) 0.044(4) Uani 1 1 d .
H8A H 0.6707 0.3863 0.0799 0.066 Uiso 1 1 d R
H8B H 0.6935 0.4616 0.1474 0.066 Uiso 1 1 d R
H8C H 0.6287 0.4646 0.0251 0.066 Uiso 1 1 d R
C9 C 0.4692(12) 0.5038(7) 0.1450(12) 0.047(4) Uani 1 1 d .
H9A H 0.5210 0.5229 0.2099 0.070 Uiso 1 1 d R
H9B H 0.3859 0.4987 0.1548 0.070 Uiso 1 1 d R
H9C H 0.4706 0.5385 0.0870 0.070 Uiso 1 1 d R
C10 C 0.4244(12) 0.3922(9) 0.0266(10) 0.050(4) Uani 1 1 d .
H10A H 0.4241 0.4201 -0.0383 0.075 Uiso 1 1 calc R
H10B H 0.3434 0.3940 0.0425 0.075 Uiso 1 1 calc R
H10C H 0.4467 0.3403 0.0172 0.075 Uiso 1 1 calc R
C11 C 0.4939(8) 0.3326(6) 0.6148(8) 0.024(2) Uani 1 1 d .
H11 H 0.4105 0.3411 0.6272 0.029 Uiso 1 1 calc R
C12 C 0.5089(8) 0.2494(6) 0.6022(8) 0.025(2) Uani 1 1 d .
H12 H 0.5920 0.2414 0.5890 0.030 Uiso 1 1 calc R
C13 C 0.5010(11) 0.2051(8) 0.6983(9) 0.038(3) Uani 1 1 d .
H13A H 0.5191 0.1522 0.6868 0.046 Uiso 1 1 calc R
H13B H 0.4175 0.2080 0.7104 0.046 Uiso 1 1 calc R
C14 C 0.5904(12) 0.2343(9) 0.7955(10) 0.052(4) Uani 1 1 d .
H14A H 0.5760 0.2086 0.8591 0.062 Uiso 1 1 calc R
H14B H 0.6742 0.2230 0.7888 0.062 Uiso 1 1 calc R
C15 C 0.5778(12) 0.3153(10) 0.8082(9) 0.058(4) Uani 1 1 d .
H15A H 0.6428 0.3321 0.8674 0.070 Uiso 1 1 calc R
H15B H 0.4993 0.3249 0.8282 0.070 Uiso 1 1 calc R
C16 C 0.5834(11) 0.3632(8) 0.7097(9) 0.042(3) Uani 1 1 d .
H16A H 0.5630 0.4156 0.7222 0.050 Uiso 1 1 calc R
H16B H 0.6664 0.3619 0.6963 0.050 Uiso 1 1 calc R
C17 C 0.0856(9) 0.2763(6) 0.5780(8) 0.022(2) Uani 1 1 d .
C18 C 0.0961(10) 0.2887(7) 0.6979(8) 0.031(3) Uani 1 1 d .
C19 C -0.0234(13) 0.2995(11) 0.7297(10) 0.069(3) Uani 1 1 d .
H19A H -0.0776 0.2581 0.7020 0.104 Uiso 1 1 d R
H19B H -0.0604 0.3465 0.7010 0.104 Uiso 1 1 d R
H19C H -0.0102 0.3004 0.8068 0.104 Uiso 1 1 d R
C20 C 0.1711(13) 0.3585(11) 0.7269(11) 0.069(3) Uani 1 1 d .
H20A H 0.1645 0.3754 0.7972 0.104 Uiso 1 1 d R
H20B H 0.1411 0.3976 0.6751 0.104 Uiso 1 1 d R
H20C H 0.2562 0.3479 0.7267 0.104 Uiso 1 1 d R
C21 C 0.1589(13) 0.2224(11) 0.7592(11) 0.069(3) Uani 1 1 d .
H21A H 0.1881 0.2364 0.8333 0.104 Uiso 1 1 d R
H21B H 0.2277 0.2072 0.7292 0.104 Uiso 1 1 d R
H21C H 0.1016 0.1809 0.7546 0.104 Uiso 1 1 d R
C22 C -0.1947(8) 0.4220(6) 0.4402(8) 0.024(2) Uani 1 1 d .
C23 C -0.1973(9) 0.5038(6) 0.4647(10) 0.028(2) Uani 1 1 d .
C24 C -0.1508(16) 0.5539(9) 0.3906(18) 0.084(4) Uani 1 1 d .
H24A H -0.0633 0.5611 0.4157 0.127 Uiso 1 1 calc R
H24B H -0.1920 0.6022 0.3873 0.127 Uiso 1 1 calc R
H24C H -0.1666 0.5314 0.3202 0.127 Uiso 1 1 calc RD
C25 C -0.1195(15) 0.5145(9) 0.5712(17) 0.084(4) Uani 1 1 d .
H25A H -0.0454 0.4847 0.5798 0.127 Uiso 1 1 d R
H25B H -0.1656 0.4990 0.6235 0.127 Uiso 1 1 d R
H25C H -0.0982 0.5673 0.5814 0.127 Uiso 1 1 d R
C26 C -0.3233(15) 0.5243(9) 0.4733(18) 0.084(4) Uani 1 1 d .
H26A H -0.3291 0.5784 0.4803 0.127 Uiso 1 1 d R
H26B H -0.3433 0.5000 0.5350 0.127 Uiso 1 1 d R
H26C H -0.3802 0.5078 0.4094 0.127 Uiso 1 1 d R
C27 C -0.1338(9) 0.2170(5) 0.1519(8) 0.017(2) Uani 1 1 d .
H27 H -0.0509 0.2176 0.1360 0.021 Uiso 1 1 calc R
C28 C -0.1357(8) 0.1563(5) 0.2337(7) 0.0154(19) Uani 1 1 d .
H28 H -0.2177 0.1572 0.2513 0.018 Uiso 1 1 calc R
C29 C -0.1176(9) 0.0797(6) 0.1924(9) 0.027(2) Uani 1 1 d .
H29A H -0.1254 0.0418 0.2460 0.032 Uiso 1 1 calc R
H29B H -0.0352 0.0757 0.1780 0.032 Uiso 1 1 calc R
C30 C -0.2115(10) 0.0654(6) 0.0920(10) 0.032(3) Uani 1 1 d .
H30A H -0.1979 0.0156 0.0641 0.039 Uiso 1 1 calc R
H30B H -0.2935 0.0659 0.1078 0.039 Uiso 1 1 calc R
C31 C -0.2050(10) 0.1233(6) 0.0100(9) 0.031(3) Uani 1 1 d .
H31A H -0.2680 0.1129 -0.0541 0.037 Uiso 1 1 calc R
H31B H -0.1249 0.1205 -0.0092 0.037 Uiso 1 1 calc R
C32 C -0.2238(9) 0.2024(6) 0.0498(9) 0.027(2) Uani 1 1 d .
H32A H -0.2127 0.2395 -0.0038 0.033 Uiso 1 1 calc R
H32B H -0.3074 0.2074 0.0612 0.033 Uiso 1 1 calc R

loop_
_atom_site_aniso_label
_atom_site_aniso_U_11
_atom_site_aniso_U_22
_atom_site_aniso_U_33
_atom_site_aniso_U_23
_atom_site_aniso_U_13
_atom_site_aniso_U_12
Tl1 0.01451(18) 0.0249(2) 0.0234(2) -0.00045(16) 0.00619(15) -0.00045(14)
Tl2 0.01549(18) 0.0207(2) 0.0246(2) 0.00085(16) 0.00836(15) 0.00084(14)
Pt1 0.01320(17) 0.0197(2) 0.01566(19) -0.00088(16) 0.00574(13) -0.00069(14)
Pt2 0.01309(17) 0.0177(2) 0.01632(19) -0.00179(15) 0.00483(14) -0.00033(12)
P1 0.0349(17) 0.043(2) 0.0377(19) 0.0125(16) 0.0133(14) -0.0069(14)
P2 0.0405(18) 0.0258(16) 0.064(2) 0.0131(16) 0.0274(17) -0.0016(13)
F1 0.070(6) 0.067(6) 0.123(10) 0.065(7) 0.033(6) 0.007(5)
F2 0.053(5) 0.104(8) 0.060(6) 0.022(6) 0.004(4) -0.032(5)
F3 0.064(5) 0.043(4) 0.072(6) 0.003(4) 0.044(4) -0.005(4)
F4 0.071(5) 0.034(4) 0.059(5) 0.008(4) 0.027(4) 0.001(4)
F5 0.045(4) 0.071(6) 0.069(6) -0.010(5) 0.020(4) -0.019(4)
F6 0.071(5) 0.084(6) 0.047(5) -0.005(5) 0.034(4) -0.034(5)
F7 0.046(4) 0.033(4) 0.090(7) 0.015(4) 0.044(4) 0.003(3)
F8 0.034(4) 0.073(6) 0.102(8) 0.041(6) 0.017(4) 0.004(4)
F9 0.104(7) 0.065(6) 0.083(8) -0.010(6) 0.035(6) -0.029(5)
F10 0.124(8) 0.050(6) 0.127(10) -0.020(6) 0.081(8) -0.036(6)
F11 0.065(6) 0.105(9) 0.169(13) 0.097(9) 0.038(7) 0.029(6)
F12 0.068(5) 0.055(5) 0.085(7) 0.018(5) 0.043(5) -0.016(4)
O1 0.019(3) 0.028(4) 0.028(4) -0.005(3) 0.010(3) -0.003(3)
O2 0.019(3) 0.040(5) 0.028(4) 0.002(4) 0.008(3) 0.007(3)
O3 0.017(3) 0.026(4) 0.035(4) -0.012(4) 0.005(3) 0.000(3)
O4 0.018(3) 0.023(4) 0.021(3) 0.003(3) 0.006(3) 0.003(3)
N1 0.010(4) 0.026(5) 0.023(5) -0.008(4) 0.006(3) -0.004(3)
N2 0.021(4) 0.018(4) 0.021(4) 0.002(4) 0.003(3) 0.005(3)
N3 0.019(4) 0.026(5) 0.024(5) -0.008(4) 0.008(3) -0.004(3)
N4 0.025(4) 0.019(4) 0.024(5) 0.002(4) 0.007(4) 0.000(3)
N5 0.010(4) 0.040(5) 0.017(4) -0.002(4) 0.001(3) -0.001(3)
N6 0.017(4) 0.024(5) 0.032(5) 0.001(4) 0.009(4) 0.002(3)
N7 0.012(4) 0.020(4) 0.019(4) -0.004(4) 0.006(3) -0.002(3)
N8 0.009(4) 0.021(4) 0.028(5) 0.001(4) 0.004(3) -0.001(3)
C1 0.016(5) 0.026(5) 0.018(5) -0.006(4) 0.007(4) -0.002(4)
C2 0.021(5) 0.034(6) 0.029(6) -0.011(5) 0.008(5) -0.009(4)
C3 0.045(7) 0.046(8) 0.024(6) -0.016(6) 0.003(5) 0.007(6)
C4 0.049(8) 0.088(13) 0.064(11) -0.047(10) 0.032(8) -0.015(8)
C5 0.055(8) 0.038(8) 0.048(9) -0.013(7) 0.010(7) 0.004(6)
C6 0.018(5) 0.027(6) 0.023(5) 0.013(5) 0.008(4) -0.006(4)
C7 0.023(5) 0.041(7) 0.040(7) 0.023(6) 0.025(5) 0.010(5)
C8 0.028(6) 0.051(8) 0.058(9) 0.027(7) 0.018(6) 0.008(6)
C9 0.051(8) 0.034(7) 0.063(10) 0.019(7) 0.030(7) 0.011(6)
C10 0.055(8) 0.071(10) 0.029(7) 0.013(7) 0.020(6) 0.017(7)
C11 0.013(4) 0.045(7) 0.015(5) 0.003(5) 0.004(4) 0.008(4)
C12 0.019(5) 0.037(6) 0.017(5) 0.005(5) 0.001(4) 0.003(4)
C13 0.046(7) 0.048(8) 0.022(6) 0.012(6) 0.013(5) 0.001(6)
C14 0.049(8) 0.075(11) 0.026(7) 0.014(7) -0.002(6) 0.001(7)
C15 0.051(8) 0.101(13) 0.017(6) -0.010(8) -0.006(5) -0.003(9)
C16 0.051(7) 0.055(8) 0.017(6) -0.010(6) 0.001(5) -0.007(6)
C17 0.023(5) 0.022(5) 0.024(5) 0.005(4) 0.009(4) -0.003(4)
C18 0.035(6) 0.046(8) 0.011(5) -0.006(5) 0.006(4) 0.001(5)
C19 0.075(6) 0.110(9) 0.027(4) -0.014(5) 0.020(4) -0.005(6)
C20 0.075(6) 0.110(9) 0.027(4) -0.014(5) 0.020(4) -0.005(6)
C21 0.075(6) 0.110(9) 0.027(4) -0.014(5) 0.020(4) -0.005(6)
C22 0.017(5) 0.030(6) 0.026(6) -0.008(5) 0.007(4) -0.009(4)
C23 0.016(5) 0.023(5) 0.045(7) -0.002(5) 0.007(5) 0.002(4)
C24 0.089(7) 0.036(5) 0.138(11) -0.027(6) 0.044(7) -0.004(5)
C25 0.089(7) 0.036(5) 0.138(11) -0.027(6) 0.044(7) -0.004(5)
C26 0.089(7) 0.036(5) 0.138(11) -0.027(6) 0.044(7) -0.004(5)
C27 0.021(5) 0.015(5) 0.016(5) 0.000(4) 0.003(4) 0.001(4)
C28 0.016(4) 0.021(5) 0.009(4) -0.002(4) 0.003(4) -0.003(4)
C29 0.028(5) 0.016(5) 0.035(6) -0.003(5) 0.006(5) 0.003(4)
C30 0.031(6) 0.025(6) 0.040(7) -0.019(5) 0.008(5) -0.006(4)
C31 0.034(6) 0.037(7) 0.022(6) -0.014(5) 0.008(5) -0.003(5)
C32 0.026(5) 0.028(6) 0.027(6) -0.007(5) 0.002(4) 0.004(4)

loop_
_atom_type_symbol
_atom_type_description
_atom_type_scat_dispersion_real
_atom_type_scat_dispersion_imag
_atom_type_scat_source
C C 0.0033 0.0016 'International Tables Vol C Tables 4.2.6.8 and 6.1.1.4'
H H 0.0000 0.0000 'International Tables Vol C Tables 4.2.6.8 and 6.1.1.4'
N N 0.0061 0.0033 'International Tables Vol C Tables 4.2.6.8 and 6.1.1.4'
O O 0.0106 0.0060 'International Tables Vol C Tables 4.2.6.8 and 6.1.1.4'
F F 0.0171 0.0103 'International Tables Vol C Tables 4.2.6.8 and 6.1.1.4'
P P 0.1023 0.0942 'International Tables Vol C Tables 4.2.6.8 and 6.1.1.4'
Pt Pt -1.7033 8.3905 'International Tables Vol C Tables 4.2.6.8 and 6.1.1.4'
Tl Tl -2.8358 9.6688 'International Tables Vol C Tables 4.2.6.8 and 6.1.1.4'

loop_
_geom_angle_atom_site_label_1
_geom_angle_atom_site_label_2
_geom_angle_atom_site_label_3
_geom_angle
_geom_angle_site_symmetry_1
_geom_angle_site_symmetry_3
O1 Tl1 O2 83.7(2) . .
O1 Tl1 Pt1 71.98(13) . .
O2 Tl1 Pt1 88.49(13) . .
O1 Tl1 Pt2 87.43(13) . .
O2 Tl1 Pt2 73.27(14) . .
Pt1 Tl1 Pt2 154.021(18) . .
O4 Tl2 O3 92.9(2) 1_455 .
O4 Tl2 Pt2 86.71(13) 1_455 .
O3 Tl2 Pt2 70.84(14) . .
O4 Tl2 Pt1 70.29(13) 1_455 1_455
O3 Tl2 Pt1 84.86(13) . 1_455
Pt2 Tl2 Pt1 145.698(18) . 1_455
N2 Pt1 N1 88.7(3) . .
N2 Pt1 N3 93.6(3) . .
N1 Pt1 N3 174.2(3) . .
N2 Pt1 N4 175.8(3) . .
N1 Pt1 N4 94.5(3) . .
N3 Pt1 N4 83.0(3) . .
N2 Pt1 Tl2 88.2(2) . 1_655
N1 Pt1 Tl2 85.2(2) . 1_655
N3 Pt1 Tl2 89.6(2) . 1_655
N4 Pt1 Tl2 89.3(2) . 1_655
N2 Pt1 Tl1 94.3(2) . .
N1 Pt1 Tl1 84.4(2) . .
N3 Pt1 Tl1 100.7(2) . .
N4 Pt1 Tl1 88.7(2) . .
Tl2 Pt1 Tl1 169.239(16) 1_655 .
N5 Pt2 N6 87.1(4) . .
N5 Pt2 N7 174.9(3) . .
N6 Pt2 N7 93.3(3) . .
N5 Pt2 N8 96.3(3) . .
N6 Pt2 N8 176.1(3) . .
N7 Pt2 N8 83.2(3) . .
N5 Pt2 Tl2 86.9(2) . .
N6 Pt2 Tl2 87.5(2) . .
N7 Pt2 Tl2 88.0(2) . .
N8 Pt2 Tl2 90.7(2) . .
N5 Pt2 Tl1 85.1(2) . .
N6 Pt2 Tl1 90.7(2) . .
N7 Pt2 Tl1 100.1(2) . .
N8 Pt2 Tl1 91.6(2) . .
Tl2 Pt2 Tl1 171.839(18) . .
F1 P1 F5 90.4(5) . .
F1 P1 F6 91.7(6) . .
F5 P1 F6 89.8(4) . .
F1 P1 F2 92.0(5) . .
F5 P1 F2 177.0(5) . .
F6 P1 F2 92.0(5) . .
F1 P1 F3 91.3(5) . .
F5 P1 F3 90.1(5) . .
F6 P1 F3 177.0(5) . .
F2 P1 F3 88.1(5) . .
F1 P1 F4 177.6(6) . .
F5 P1 F4 89.1(5) . .
F6 P1 F4 90.6(5) . .
F2 P1 F4 88.5(5) . .
F3 P1 F4 86.4(4) . .
F10 P2 F11 90.2(8) . .
F10 P2 F9 177.8(6) . .
F11 P2 F9 91.5(7) . .
F10 P2 F12 87.3(5) . .
F11 P2 F12 90.0(6) . .
F9 P2 F12 91.4(5) . .
F10 P2 F7 90.5(5) . .
F11 P2 F7 91.1(5) . .
F9 P2 F7 90.7(5) . .
F12 P2 F7 177.6(6) . .
F10 P2 F8 90.6(6) . .
F11 P2 F8 178.7(7) . .
F9 P2 F8 87.6(6) . .
F12 P2 F8 89.1(5) . .
F7 P2 F8 89.8(5) . .
C1 O1 Tl1 111.4(6) . .
C17 O2 Tl1 110.5(6) . .
C22 O3 Tl2 117.1(6) . .
C6 O4 Tl2 118.6(6) . 1_655
C1 N1 Pt1 130.9(7) . .
C1 N1 H1 114.6 . .
Pt1 N1 H1 114.6 . .
C6 N2 Pt1 124.3(7) . .
C6 N2 H2 117.9 . .
Pt1 N2 H2 117.9 . .
C11 N3 Pt1 110.2(6) . .
C11 N3 H3D 109.6 . .
Pt1 N3 H3D 109.6 . .
C11 N3 H3E 109.6 . .
Pt1 N3 H3E 109.6 . .
H3D N3 H3E 108.1 . .
C12 N4 Pt1 107.4(6) . .
C12 N4 H4D 110.2 . .
Pt1 N4 H4D 110.2 . .
C12 N4 H4E 110.2 . .
Pt1 N4 H4E 110.2 . .
H4D N4 H4E 108.5 . .
C17 N5 Pt2 132.4(7) . .
C17 N5 H5 113.8 . .
Pt2 N5 H5 113.8 . .
C22 N6 Pt2 125.8(7) . .
C22 N6 H6 117.1 . .
Pt2 N6 H6 117.1 . .
C27 N7 Pt2 110.6(6) . .
C27 N7 H7A 109.5 . .
Pt2 N7 H7A 109.5 . .
C27 N7 H7B 109.5 . .
Pt2 N7 H7B 109.5 . .
H7A N7 H7B 108.1 . .
C28 N8 Pt2 107.0(6) . .
C28 N8 H8D 110.3 . .
Pt2 N8 H8D 110.3 . .
C28 N8 H8E 110.3 . .
Pt2 N8 H8E 110.3 . .
H8D N8 H8E 108.6 . .
O1 C1 N1 123.2(9) . .
O1 C1 C2 119.1(8) . .
N1 C1 C2 117.6(8) . .
C5 C2 C4 108.4(11) . .
C5 C2 C3 110.5(10) . .
C4 C2 C3 107.6(11) . .
C5 C2 C1 107.0(10) . .
C4 C2 C1 114.5(9) . .
C3 C2 C1 108.9(9) . .
C2 C3 H3A 109.6 . .
C2 C3 H3B 109.3 . .
H3A C3 H3B 109.5 . .
C2 C3 H3C 109.5 . .
H3A C3 H3C 109.5 . .
H3B C3 H3C 109.5 . .
C2 C4 H4A 109.4 . .
C2 C4 H4B 109.4 . .
H4A C4 H4B 109.5 . .
C2 C4 H4C 109.7 . .
H4A C4 H4C 109.5 . .
H4B C4 H4C 109.5 . .
C2 C5 H5A 109.7 . .
C2 C5 H5B 109.6 . .
H5A C5 H5B 109.5 . .
C2 C5 H5C 109.2 . .
H5A C5 H5C 109.5 . .
H5B C5 H5C 109.5 . .
O4 C6 N2 122.2(9) . .
O4 C6 C7 118.6(9) . .
N2 C6 C7 119.2(9) . .
C8 C7 C10 110.9(11) . .
C8 C7 C9 110.2(10) . .
C10 C7 C9 108.9(10) . .
C8 C7 C6 109.8(9) . .
C10 C7 C6 104.2(10) . .
C9 C7 C6 112.8(10) . .
C7 C8 H8A 109.4 . .
C7 C8 H8B 109.5 . .
H8A C8 H8B 109.5 . .
C7 C8 H8C 109.5 . .
H8A C8 H8C 109.5 . .
H8B C8 H8C 109.5 . .
C7 C9 H9A 109.4 . .
C7 C9 H9B 109.7 . .
H9A C9 H9B 109.5 . .
C7 C9 H9C 109.4 . .
H9A C9 H9C 109.5 . .
H9B C9 H9C 109.5 . .
C7 C10 H10A 109.5 . .
C7 C10 H10B 109.5 . .
H10A C10 H10B 109.5 . .
C7 C10 H10C 109.5 . .
H10A C10 H10C 109.5 . .
H10B C10 H10C 109.5 . .
N3 C11 C12 109.8(8) . .
N3 C11 C16 112.6(9) . .
C12 C11 C16 111.9(9) . .
N3 C11 H11 107.4 . .
C12 C11 H11 107.4 . .
C16 C11 H11 107.4 . .
N4 C12 C13 114.8(9) . .
N4 C12 C11 106.8(8) . .
C13 C12 C11 113.9(10) . .
N4 C12 H12 107.0 . .
C13 C12 H12 107.0 . .
C11 C12 H12 107.0 . .
C12 C13 C14 111.0(11) . .
C12 C13 H13A 109.4 . .
C14 C13 H13A 109.4 . .
C12 C13 H13B 109.4 . .
C14 C13 H13B 109.4 . .
H13A C13 H13B 108.0 . .
C15 C14 C13 111.6(11) . .
C15 C14 H14A 109.3 . .
C13 C14 H14A 109.3 . .
C15 C14 H14B 109.3 . .
C13 C14 H14B 109.3 . .
H14A C14 H14B 108.0 . .
C14 C15 C16 115.6(12) . .
C14 C15 H15A 108.4 . .
C16 C15 H15A 108.4 . .
C14 C15 H15B 108.4 . .
C16 C15 H15B 108.4 . .
H15A C15 H15B 107.4 . .
C11 C16 C15 109.3(10) . .
C11 C16 H16A 109.8 . .
C15 C16 H16A 109.8 . .
C11 C16 H16B 109.8 . .
C15 C16 H16B 109.8 . .
H16A C16 H16B 108.3 . .
O2 C17 N5 123.2(10) . .
O2 C17 C18 120.1(9) . .
N5 C17 C18 116.6(9) . .
C19 C18 C20 108.2(11) . .
C19 C18 C21 107.5(11) . .
C20 C18 C21 110.1(11) . .
C19 C18 C17 114.5(9) . .
C20 C18 C17 106.7(9) . .
C21 C18 C17 109.8(9) . .
C18 C19 H19A 109.1 . .
C18 C19 H19B 109.8 . .
H19A C19 H19B 109.5 . .
C18 C19 H19C 109.5 . .
H19A C19 H19C 109.5 . .
H19B C19 H19C 109.5 . .
C18 C20 H20A 109.7 . .
C18 C20 H20B 109.2 . .
H20A C20 H20B 109.5 . .
C18 C20 H20C 109.5 . .
H20A C20 H20C 109.5 . .
H20B C20 H20C 109.5 . .
C18 C21 H21A 109.6 . .
C18 C21 H21B 109.3 . .
H21A C21 H21B 109.5 . .
C18 C21 H21C 109.6 . .
H21A C21 H21C 109.5 . .
H21B C21 H21C 109.5 . .
O3 C22 N6 121.2(10) . .
O3 C22 C23 118.9(9) . .
N6 C22 C23 119.5(9) . .
C25 C23 C26 106.3(13) . .
C25 C23 C22 106.8(10) . .
C26 C23 C22 108.5(9) . .
C25 C23 C24 107.6(13) . .
C26 C23 C24 111.8(12) . .
C22 C23 C24 115.3(11) . .
C23 C24 H24A 109.5 . .
C23 C24 H24B 109.5 . .
H24A C24 H24B 109.5 . .
C23 C24 H24C 109.5 . .
H24A C24 H24C 109.5 . .
H24B C24 H24C 109.5 . .
C23 C25 H25A 110.8 . .
C23 C25 H25B 108.2 . .
H25A C25 H25B 109.5 . .
C23 C25 H25C 109.3 . .
H25A C25 H25C 109.5 . .
H25B C25 H25C 109.5 . .
C23 C26 H26A 109.5 . .
C23 C26 H26B 110.0 . .
H26A C26 H26B 109.5 . .
C23 C26 H26C 108.9 . .
H26A C26 H26C 109.5 . .
H26B C26 H26C 109.5 . .
C32 C27 N7 113.1(8) . .
C32 C27 C28 112.4(8) . .
N7 C27 C28 107.9(8) . .
C32 C27 H27 107.7 . .
N7 C27 H27 107.7 . .
C28 C27 H27 107.7 . .
N8 C28 C29 115.3(8) . .
N8 C28 C27 106.6(7) . .
C29 C28 C27 112.4(8) . .
N8 C28 H28 107.4 . .
C29 C28 H28 107.4 . .
C27 C28 H28 107.4 . .
C28 C29 C30 109.7(8) . .
C28 C29 H29A 109.7 . .
C30 C29 H29A 109.7 . .
C28 C29 H29B 109.7 . .
C30 C29 H29B 109.7 . .
H29A C29 H29B 108.2 . .
C31 C30 C29 111.2(9) . .
C31 C30 H30A 109.4 . .
C29 C30 H30A 109.4 . .
C31 C30 H30B 109.4 . .
C29 C30 H30B 109.4 . .
H30A C30 H30B 108.0 . .
C30 C31 C32 111.7(9) . .
C30 C31 H31A 109.3 . .
C32 C31 H31A 109.3 . .
C30 C31 H31B 109.3 . .
C32 C31 H31B 109.3 . .
H31A C31 H31B 107.9 . .
C27 C32 C31 109.8(9) . .
C27 C32 H32A 109.7 . .
C31 C32 H32A 109.7 . .
C27 C32 H32B 109.7 . .
C31 C32 H32B 109.7 . .
H32A C32 H32B 108.2 . .

loop_
_geom_bond_atom_site_label_1
_geom_bond_atom_site_label_2
_geom_bond_distance
_geom_bond_site_symmetry_2
Tl1 O1 2.704(7) .
Tl1 O2 2.711(7) .
Tl1 Pt1 2.9502(8) .
Tl1 Pt2 2.9515(7) .
Tl2 O4 2.618(7) 1_455
Tl2 O3 2.621(7) .
Tl2 Pt2 2.9159(7) .
Tl2 Pt1 2.9180(7) 1_455
Pt1 N2 2.004(8) .
Pt1 N1 2.005(8) .
Pt1 N3 2.063(8) .
Pt1 N4 2.071(8) .
Pt1 Tl2 2.9180(7) 1_655
Pt2 N5 2.012(8) .
Pt2 N6 2.027(8) .
Pt2 N7 2.043(8) .
Pt2 N8 2.077(8) .
P1 F1 1.570(9) .
P1 F5 1.576(8) .
P1 F6 1.580(9) .
P1 F2 1.595(8) .
P1 F3 1.607(9) .
P1 F4 1.608(8) .
P2 F10 1.540(11) .
P2 F11 1.563(9) .
P2 F9 1.581(10) .
P2 F12 1.590(8) .
P2 F7 1.592(8) .
P2 F8 1.594(8) .
O1 C1 1.238(11) .
O2 C17 1.246(12) .
O3 C22 1.260(12) .
O4 C6 1.235(12) .
O4 Tl2 2.618(7) 1_655
N1 C1 1.302(12) .
N1 H1 0.8800 .
N2 C6 1.341(13) .
N2 H2 0.8800 .
N3 C11 1.479(13) .
N3 H3D 0.9200 .
N3 H3E 0.9200 .
N4 C12 1.496(12) .
N4 H4D 0.9200 .
N4 H4E 0.9200 .
N5 C17 1.312(12) .
N5 H5 0.8800 .
N6 C22 1.325(13) .
N6 H6 0.8800 .
N7 C27 1.513(12) .
N7 H7A 0.9200 .
N7 H7B 0.9200 .
N8 C28 1.492(11) .
N8 H8D 0.9200 .
N8 H8E 0.9200 .
C1 C2 1.556(14) .
C2 C5 1.521(18) .
C2 C4 1.537(16) .
C2 C3 1.538(15) .
C3 H3A 0.9800 .
C3 H3B 0.9800 .
C3 H3C 0.9800 .
C4 H4A 0.9800 .
C4 H4B 0.9800 .
C4 H4C 0.9800 .
C5 H5A 0.9800 .
C5 H5B 0.9800 .
C5 H5C 0.9800 .
C6 C7 1.558(14) .
C7 C8 1.495(14) .
C7 C10 1.541(18) .
C7 C9 1.544(17) .
C8 H8A 0.9800 .
C8 H8B 0.9800 .
C8 H8C 0.9800 .
C9 H9A 0.9800 .
C9 H9B 0.9800 .
C9 H9C 0.9800 .
C10 H10A 0.9800 .
C10 H10B 0.9800 .
C10 H10C 0.9800 .
C11 C12 1.516(16) .
C11 C16 1.519(14) .
C11 H11 1.0000 .
C12 C13 1.498(15) .
C12 H12 1.0000 .
C13 C14 1.530(17) .
C13 H13A 0.9900 .
C13 H13B 0.9900 .
C14 C15 1.47(2) .
C14 H14A 0.9900 .
C14 H14B 0.9900 .
C15 C16 1.554(19) .
C15 H15A 0.9900 .
C15 H15B 0.9900 .
C16 H16A 0.9900 .
C16 H16B 0.9900 .
C17 C18 1.552(13) .
C18 C19 1.506(17) .
C18 C20 1.51(2) .
C18 C21 1.52(2) .
C19 H19A 0.9800 .
C19 H19B 0.9800 .
C19 H19C 0.9800 .
C20 H20A 0.9800 .
C20 H20B 0.9800 .
C20 H20C 0.9800 .
C21 H21A 0.9800 .
C21 H21B 0.9800 .
C21 H21C 0.9800 .
C22 C23 1.504(15) .
C23 C25 1.48(2) .
C23 C26 1.496(18) .
C23 C24 1.49(2) .
C24 H24A 0.9800 .
C24 H24B 0.9800 .
C24 H24C 0.9800 .
C25 H25A 0.9800 .
C25 H25B 0.9800 .
C25 H25C 0.9800 .
C26 H26A 0.9800 .
C26 H26B 0.9800 .
C26 H26C 0.9800 .
C27 C32 1.510(13) .
C27 C28 1.526(13) .
C27 H27 1.0000 .
C28 C29 1.506(13) .
C28 H28 1.0000 .
C29 C30 1.516(15) .
C29 H29A 0.9900 .
C29 H29B 0.9900 .
C30 C31 1.500(17) .
C30 H30A 0.9900 .
C30 H30B 0.9900 .
C31 C32 1.542(15) .
C31 H31A 0.9900 .
C31 H31B 0.9900 .
C32 H32A 0.9900 .
C32 H32B 0.9900 .

loop_
_geom_torsion_atom_site_label_1
_geom_torsion_atom_site_label_2
_geom_torsion_atom_site_label_3
_geom_torsion_atom_site_label_4
_geom_torsion
_geom_torsion_site_symmetry_1
_geom_torsion_site_symmetry_4
O1 Tl1 Pt1 N2 113.5(3) . .
O2 Tl1 Pt1 N2 -162.6(3) . .
Pt2 Tl1 Pt1 N2 152.7(2) . .
O1 Tl1 Pt1 N1 25.3(3) . .
O2 Tl1 Pt1 N1 109.1(3) . .
Pt2 Tl1 Pt1 N1 64.5(3) . .
O1 Tl1 Pt1 N3 -152.0(3) . .
O2 Tl1 Pt1 N3 -68.2(3) . .
Pt2 Tl1 Pt1 N3 -112.8(3) . .
O1 Tl1 Pt1 N4 -69.4(3) . .
O2 Tl1 Pt1 N4 14.4(3) . .
Pt2 Tl1 Pt1 N4 -30.2(2) . .
O1 Tl1 Pt1 Tl2 10.11(19) . 1_655
O2 Tl1 Pt1 Tl2 93.94(19) . 1_655
Pt2 Tl1 Pt1 Tl2 49.30(12) . 1_655
O4 Tl2 Pt2 N5 155.6(3) 1_455 .
O3 Tl2 Pt2 N5 61.4(3) . .
Pt1 Tl2 Pt2 N5 108.7(3) 1_455 .
O4 Tl2 Pt2 N6 68.4(3) 1_455 .
O3 Tl2 Pt2 N6 -25.8(3) . .
Pt1 Tl2 Pt2 N6 21.5(3) 1_455 .
O4 Tl2 Pt2 N7 -25.0(3) 1_455 .
O3 Tl2 Pt2 N7 -119.2(3) . .
Pt1 Tl2 Pt2 N7 -71.9(2) 1_455 .
O4 Tl2 Pt2 N8 -108.2(3) 1_455 .
O3 Tl2 Pt2 N8 157.6(3) . .
Pt1 Tl2 Pt2 N8 -155.1(2) 1_455 .
O1 Tl1 Pt2 N5 105.6(3) . .
O2 Tl1 Pt2 N5 21.5(3) . .
Pt1 Tl1 Pt2 N5 68.7(3) . .
O1 Tl1 Pt2 N6 -167.4(3) . .
O2 Tl1 Pt2 N6 108.5(3) . .
Pt1 Tl1 Pt2 N6 155.6(3) . .
O1 Tl1 Pt2 N7 -73.9(3) . .
O2 Tl1 Pt2 N7 -158.0(3) . .
Pt1 Tl1 Pt2 N7 -110.9(2) . .
O1 Tl1 Pt2 N8 9.5(3) . .
O2 Tl1 Pt2 N8 -74.7(3) . .
Pt1 Tl1 Pt2 N8 -27.5(2) . .
O2 Tl1 O1 C1 -128.5(7) . .
Pt1 Tl1 O1 C1 -38.0(6) . .
Pt2 Tl1 O1 C1 158.1(6) . .
O1 Tl1 O2 C17 -125.6(7) . .
Pt1 Tl1 O2 C17 162.3(7) . .
Pt2 Tl1 O2 C17 -36.4(6) . .
O4 Tl2 O3 C22 -47.1(7) 1_455 .
Pt2 Tl2 O3 C22 38.4(7) . .
Pt1 Tl2 O3 C22 -117.0(7) 1_455 .
N2 Pt1 N1 C1 -126.3(9) . .
N4 Pt1 N1 C1 56.4(10) . .
Tl2 Pt1 N1 C1 145.4(9) 1_655 .
Tl1 Pt1 N1 C1 -31.8(9) . .
N1 Pt1 N2 C6 -51.6(8) . .
N3 Pt1 N2 C6 123.1(8) . .
Tl2 Pt1 N2 C6 33.6(7) 1_655 .
Tl1 Pt1 N2 C6 -135.9(7) . .
N2 Pt1 N3 C11 178.0(6) . .
N4 Pt1 N3 C11 -4.4(6) . .
Tl2 Pt1 N3 C11 -93.8(6) 1_655 .
Tl1 Pt1 N3 C11 82.9(6) . .
N1 Pt1 N4 C12 151.4(6) . .
N3 Pt1 N4 C12 -23.3(6) . .
Tl2 Pt1 N4 C12 66.3(6) 1_655 .
Tl1 Pt1 N4 C12 -124.3(6) . .
N6 Pt2 N5 C17 -112.7(10) . .
N8 Pt2 N5 C17 69.3(10) . .
Tl2 Pt2 N5 C17 159.6(10) . .
Tl1 Pt2 N5 C17 -21.8(10) . .
N5 Pt2 N6 C22 -55.5(8) . .
N7 Pt2 N6 C22 119.4(8) . .
Tl2 Pt2 N6 C22 31.5(8) . .
Tl1 Pt2 N6 C22 -140.5(8) . .
N6 Pt2 N7 C27 177.2(6) . .
N8 Pt2 N7 C27 -4.5(6) . .
Tl2 Pt2 N7 C27 -95.4(5) . .
Tl1 Pt2 N7 C27 86.0(6) . .
N5 Pt2 N8 C28 150.4(6) . .
N7 Pt2 N8 C28 -24.5(6) . .
Tl2 Pt2 N8 C28 63.4(6) . .
Tl1 Pt2 N8 C28 -124.4(5) . .
Tl1 O1 C1 N1 33.3(12) . .
Tl1 O1 C1 C2 -145.0(8) . .
Pt1 N1 C1 O1 3.2(16) . .
Pt1 N1 C1 C2 -178.4(7) . .
O1 C1 C2 C5 -60.0(13) . .
N1 C1 C2 C5 121.6(10) . .
O1 C1 C2 C4 179.9(11) . .
N1 C1 C2 C4 1.5(15) . .
O1 C1 C2 C3 59.4(13) . .
N1 C1 C2 C3 -119.0(11) . .
Tl2 O4 C6 N2 -26.7(12) 1_655 .
Tl2 O4 C6 C7 155.1(7) 1_655 .
Pt1 N2 C6 O4 -10.8(13) . .
Pt1 N2 C6 C7 167.3(7) . .
O4 C6 C7 C8 -36.8(15) . .
N2 C6 C7 C8 145.0(11) . .
O4 C6 C7 C10 82.1(11) . .
N2 C6 C7 C10 -96.2(11) . .
O4 C6 C7 C9 -160.0(10) . .
N2 C6 C7 C9 21.8(14) . .
Pt1 N3 C11 C12 31.5(9) . .
Pt1 N3 C11 C16 156.9(8) . .
Pt1 N4 C12 C13 173.2(8) . .
Pt1 N4 C12 C11 46.0(8) . .
N3 C11 C12 N4 -51.5(10) . .
C16 C11 C12 N4 -177.3(8) . .
N3 C11 C12 C13 -179.2(8) . .
C16 C11 C12 C13 55.0(12) . .
N4 C12 C13 C14 -177.4(10) . .
C11 C12 C13 C14 -53.9(13) . .
C12 C13 C14 C15 51.7(15) . .
C13 C14 C15 C16 -52.4(16) . .
N3 C11 C16 C15 -174.9(10) . .
C12 C11 C16 C15 -50.7(13) . .
C14 C15 C16 C11 51.8(15) . .
Tl1 O2 C17 N5 37.6(12) . .
Tl1 O2 C17 C18 -140.8(8) . .
Pt2 N5 C17 O2 -8.6(17) . .
Pt2 N5 C17 C18 169.8(7) . .
O2 C17 C18 C19 -174.1(12) . .
N5 C17 C18 C19 7.4(15) . .
O2 C17 C18 C20 66.3(13) . .
N5 C17 C18 C20 -112.3(12) . .
O2 C17 C18 C21 -53.1(14) . .
N5 C17 C18 C21 128.4(11) . .
Tl2 O3 C22 N6 -31.8(12) . .
Tl2 O3 C22 C23 155.6(7) . .
Pt2 N6 C22 O3 -5.5(14) . .
Pt2 N6 C22 C23 167.1(7) . .
O3 C22 C23 C25 72.9(13) . .
N6 C22 C23 C25 -99.9(13) . .
O3 C22 C23 C26 -41.4(16) . .
N6 C22 C23 C26 145.8(13) . .
O3 C22 C23 C24 -167.6(12) . .
N6 C22 C23 C24 19.7(16) . .
Pt2 N7 C27 C32 157.1(7) . .
Pt2 N7 C27 C28 32.1(8) . .
Pt2 N8 C28 C29 173.7(7) . .
Pt2 N8 C28 C27 48.2(8) . .
C32 C27 C28 N8 -178.4(8) . .
N7 C27 C28 N8 -53.0(9) . .
C32 C27 C28 C29 54.3(11) . .
N7 C27 C28 C29 179.7(7) . .
N8 C28 C29 C30 -177.7(9) . .
C27 C28 C29 C30 -55.3(11) . .
C28 C29 C30 C31 57.6(12) . .
C29 C30 C31 C32 -58.2(12) . .
N7 C27 C32 C31 -175.0(8) . .
C28 C27 C32 C31 -52.5(12) . .
C30 C31 C32 C27 55.0(12) . .
